data_9000578
loop_
_publ_author_name
'Tani, B. S.'

_publ_section_title
;
 X-ray study of K6LiFe24S26Cl, a djerfisherite-like compound
;
_journal_name_full 'American Mineralogist'
_journal_page_first 819
_journal_page_last 823
_journal_volume 62
_journal_year 1977
_chemical_formula_structural 'K6 Li Fe24 S26 Cl'
_chemical_formula_sum 'Cl Fe24 K6 Li S26'
_space_group_IT_number 221
_symmetry_space_group_name_Hall '-P 4 2 3'
_symmetry_space_group_name_H-M 'P m -3 m'
_cell_angle_alpha 90
_cell_angle_beta 90
_cell_angle_gamma 90
_cell_length_a 10.358
_cell_length_b 10.358
_cell_length_c 10.358
_cell_formula_units_Z 1
_cell_volume 1111.291
_database_code_amcsd 0000589
_exptl_crystal_density_diffrn 3.662
_cod_original_sg_symbol_H-M 'P m 3 m'
_cod_original_formula_sum 'Fe24 K6 Li S26 Cl'
_cod_database_code 9000578
_amcsd_formula_title K6LiFe24S26Cl

loop_
_space_group_symop_operation_xyz
x,y,z
z,-x,y
-y,z,-x
x,-y,z
-z,x,-y
y,-z,x
-x,y,-z
x,-z,-y
-z,y,x
y,-x,-z
-x,z,y
z,-y,-x
-y,x,z
x,z,y
-z,-y,-x
y,x,z
-x,-z,-y
z,y,x
-y,-x,-z
z,x,-y
-y,-z,x
x,y,-z
-z,-x,y
y,z,-x
-x,-y,z
-z,x,y
y,-z,-x
-x,y,z
z,-x,-y
-y,z,x
x,-y,-z
-x,z,-y
z,-y,x
-y,x,-z
x,-z,y
-z,y,-x
y,-x,z
-x,-z,y
z,y,-x
-y,-x,z
x,z,-y
-z,-y,x
y,x,-z
-z,-x,-y
y,z,x
-x,-y,-z
z,x,y
-y,-z,-x

loop_
_atom_site_label
_atom_site_fract_x
_atom_site_fract_y
_atom_site_fract_z
_atom_site_U_iso_or_equiv
Fe 0.36830 0.36830 0.13100 0.02026
K 0.29600 0.00000 0.00000 0.03166
Li 0.50000 0.50000 0.50000 0.01520
S1 0.24700 0.50000 0.00000 0.01267
S2 0.22600 0.22600 0.22600 0.01267
S3 0.25100 0.50000 0.50000 0.02153
Cl 0.00000 0.00000 0.00000 0.01520

loop_
_cod_related_entry_id
_cod_related_entry_database
_cod_related_entry_code
1 AMCSD 0000589
